data_4337714
loop_
_publ_author_name
'Cross, Justin N.'
'Cary, Samantha K.'
'Stritzinger, Jared T.'
'Polinski, Matthew J.'
'Albrecht Schmitt, Thomas E.'

_publ_section_title
;
 Synthesis and Spectroscopy of New Plutonium(III) and -(IV) Molybdates:
 Comparisons of Electronic Characteristics.
;
_journal_issue 6
_journal_name_full 'Inorganic chemistry'
_journal_page_first 3148
_journal_page_last 3152
_journal_paper_doi 10.1021/ic403116r
_journal_volume 53
_journal_year 2014
_chemical_formula_moiety Pu(MoO4)Br(H2O)
_chemical_formula_sum 'Br Mo O5 Pu'
_chemical_formula_weight 497.85
_chemical_melting_point ?
_chemical_name_common 'Plutonium(III) molybdate bromide hydrate'
_chemical_name_systematic
; 
 ? 
;
_space_group_IT_number 14
_symmetry_cell_setting monoclinic
_symmetry_space_group_name_Hall '-P 2ybc'
_symmetry_space_group_name_H-M 'P 1 21/c 1'
_atom_sites_solution_hydrogens none
_atom_sites_solution_primary direct
_atom_sites_solution_secondary difmap
_audit_creation_method SHELXL-97
_cell_angle_alpha 90.00
_cell_angle_beta 103.408(2)
_cell_angle_gamma 90.00
_cell_formula_units_Z 4
_cell_length_a 12.3448(13)
_cell_length_b 7.0820(8)
_cell_length_c 7.2016(8)
_cell_measurement_reflns_used 10508
_cell_measurement_temperature 100(2)
_cell_measurement_theta_max 30.55
_cell_measurement_theta_min 3.34
_cell_volume 612.45(12)
_computing_cell_refinement 'smart saint'
_computing_data_collection smart
_computing_data_reduction SAINT
_computing_molecular_graphics 'SHELXP-97 (Sheldrick, 1997)'
_computing_publication_material 'SHELXCIF-97 (Sheldrick, 2000)'
_computing_structure_refinement 'SHELXL-97 (Sheldrick, 1997)'
_computing_structure_solution 'SHELXS-97 (Sheldrick, 1990)'
_diffrn_ambient_temperature 100(2)
_diffrn_detector_area_resol_mean 0
_diffrn_measured_fraction_theta_full 0.997
_diffrn_measured_fraction_theta_max 0.997
_diffrn_measurement_device_type 'BRUKER apex II'
_diffrn_measurement_method '0.5 wide w/ exposures'
_diffrn_radiation_monochromator 'Quazar optics'
_diffrn_radiation_source 'Imus microfocused'
_diffrn_radiation_type MoK\a
_diffrn_radiation_wavelength 0.71073
_diffrn_reflns_av_R_equivalents 0.0473
_diffrn_reflns_av_sigmaI/netI 0.0309
_diffrn_reflns_limit_h_max 17
_diffrn_reflns_limit_h_min -17
_diffrn_reflns_limit_k_max 10
_diffrn_reflns_limit_k_min -10
_diffrn_reflns_limit_l_max 10
_diffrn_reflns_limit_l_min -10
_diffrn_reflns_number 10508
_diffrn_reflns_theta_full 30.55
_diffrn_reflns_theta_max 30.55
_diffrn_reflns_theta_min 3.34
_exptl_absorpt_coefficient_mu 19.177
_exptl_absorpt_correction_T_max 0.825
_exptl_absorpt_correction_T_min 0.414
_exptl_absorpt_correction_type multi-scan
_exptl_absorpt_process_details SHELTXPREP
_exptl_crystal_colour bright-green
_exptl_crystal_density_diffrn 5.399
_exptl_crystal_density_meas ?
_exptl_crystal_density_method 'not measured'
_exptl_crystal_description plate
_exptl_crystal_F_000 844
_exptl_crystal_size_max 0.075
_exptl_crystal_size_mid 0.04
_exptl_crystal_size_min 0.01
_refine_diff_density_max 7.690
_refine_diff_density_min -1.825
_refine_diff_density_rms 0.476
_refine_ls_extinction_method none
_refine_ls_goodness_of_fit_ref 1.159
_refine_ls_hydrogen_treatment none
_refine_ls_matrix_type full
_refine_ls_number_parameters 73
_refine_ls_number_reflns 1874
_refine_ls_number_restraints 0
_refine_ls_restrained_S_all 1.159
_refine_ls_R_factor_all 0.0370
_refine_ls_R_factor_gt 0.0323
_refine_ls_shift/su_max 0.000
_refine_ls_shift/su_mean 0.000
_refine_ls_structure_factor_coef Fsqd
_refine_ls_weighting_details 'calc w=1/[\s^2^(Fo^2^)+(0.0396P)^2^+17.5836P] where P=(Fo^2^+2Fc^2^)/3'
_refine_ls_weighting_scheme calc
_refine_ls_wR_factor_gt 0.0888
_refine_ls_wR_factor_ref 0.0908
_reflns_number_gt 1687
_reflns_number_total 1874
_reflns_threshold_expression >2sigma(I)
_cod_data_source_file ic403116r_si_002.cif
_cod_data_source_block Pu(III)MoO
_cod_depositor_comments
;
The following automatic conversions were performed:

'_chemical_melting_point' value 'not measured' was changed to '?' -
the value is undefined or not given.

Automatic conversion script
Id: cif_fix_values 2281 2013-09-26 08:29:07Z andrius 

The following automatic conversions were performed:

'_exptl_crystal_density_meas' value 'N/A' was changed to '?' - the
value is perceived as not measured.

Automatic conversion script
Id: cif_fix_values 3008 2015-01-20 13:52:24Z robertas 
;
_cod_original_sg_symbol_H-M P2(1)/c
_cod_database_code 4337714

loop_
_symmetry_equiv_pos_as_xyz
'x, y, z'
'-x, y+1/2, -z+1/2'
'-x, -y, -z'
'x, -y-1/2, z-1/2'

loop_
_atom_site_label
_atom_site_type_symbol
_atom_site_fract_x
_atom_site_fract_y
_atom_site_fract_z
_atom_site_U_iso_or_equiv
_atom_site_adp_type
_atom_site_occupancy
_atom_site_symmetry_multiplicity
_atom_site_calc_flag
Pu1 Pu 0.27835(3) 0.11325(4) 0.14234(4) 0.00565(10) Uani 1 1 d
Mo1 Mo 0.38384(6) 0.56947(10) 0.19593(10) 0.00622(15) Uani 1 1 d
Br1 Br 0.11374(7) 0.10983(12) 0.39788(13) 0.01068(18) Uani 1 1 d
O4 O 0.5223(5) 0.6087(9) 0.3131(10) 0.0113(12) Uani 1 1 d
O2 O 0.3154(5) 0.4100(9) 0.3300(10) 0.0101(12) Uani 1 1 d
O3 O 0.3749(6) 0.4506(10) -0.0194(9) 0.0136(13) Uani 1 1 d
O1 O 0.1174(6) -0.0803(10) -0.0425(10) 0.0146(13) Uani 1 1 d
O5 O 0.3149(6) 0.7877(10) 0.1541(10) 0.0154(13) Uani 1 1 d

loop_
_atom_site_aniso_label
_atom_site_aniso_U_11
_atom_site_aniso_U_22
_atom_site_aniso_U_33
_atom_site_aniso_U_23
_atom_site_aniso_U_13
_atom_site_aniso_U_12
Pu1 0.00910(16) 0.00296(15) 0.00498(15) -0.00052(9) 0.00179(10) 0.00042(10)
Mo1 0.0102(3) 0.0025(3) 0.0061(3) -0.0002(2) 0.0022(2) -0.0003(2)
Br1 0.0118(4) 0.0110(4) 0.0098(4) -0.0012(3) 0.0034(3) -0.0023(3)
O4 0.008(3) 0.008(3) 0.017(3) 0.003(2) 0.001(2) -0.001(2)
O2 0.014(3) 0.003(3) 0.013(3) -0.002(2) 0.004(2) -0.001(2)
O3 0.016(3) 0.014(3) 0.011(3) -0.004(2) 0.003(2) -0.001(3)
O1 0.017(3) 0.012(3) 0.013(3) -0.003(2) -0.002(3) -0.003(3)
O5 0.020(3) 0.006(3) 0.020(3) 0.000(3) 0.005(3) 0.001(3)

loop_
_atom_type_symbol
_atom_type_description
_atom_type_scat_dispersion_real
_atom_type_scat_dispersion_imag
_atom_type_scat_source
O O 0.0106 0.0060 'International Tables Vol C Tables 4.2.6.8 and 6.1.1.4'
Br Br -0.2901 2.4595 'International Tables Vol C Tables 4.2.6.8 and 6.1.1.4'
Mo Mo -1.6832 0.6857 'International Tables Vol C Tables 4.2.6.8 and 6.1.1.4'
Pu Pu -9.4100 4.3056 'International Tables Vol C Tables 4.2.6.8 and 6.1.1.4'

loop_
_geom_angle_atom_site_label_1
_geom_angle_atom_site_label_2
_geom_angle_atom_site_label_3
_geom_angle
_geom_angle_site_symmetry_1
_geom_angle_site_symmetry_3
O5 Pu1 O2 83.7(2) 1_545 4_565
O5 Pu1 O4 78.5(2) 1_545 2_645
O2 Pu1 O4 73.3(2) 4_565 2_645
O5 Pu1 O2 143.3(2) 1_545 .
O2 Pu1 O2 121.11(18) 4_565 .
O4 Pu1 O2 83.4(2) 2_645 .
O5 Pu1 O3 75.1(2) 1_545 4_566
O2 Pu1 O3 138.7(2) 4_565 4_566
O4 Pu1 O3 68.0(2) 2_645 4_566
O2 Pu1 O3 68.6(2) . 4_566
O5 Pu1 O1 66.8(2) 1_545 .
O2 Pu1 O1 76.5(2) 4_565 .
O4 Pu1 O1 135.9(2) 2_645 .
O2 Pu1 O1 140.3(2) . .
O3 Pu1 O1 123.8(2) 4_566 .
O5 Pu1 Br1 96.91(18) 1_545 .
O2 Pu1 Br1 149.85(16) 4_565 .
O4 Pu1 Br1 136.48(17) 2_645 .
O2 Pu1 Br1 75.04(15) . .
O3 Pu1 Br1 69.05(16) 4_566 .
O1 Pu1 Br1 76.12(17) . .
O5 Pu1 Br1 138.13(18) 1_545 4_565
O2 Pu1 Br1 75.59(15) 4_565 4_565
O4 Pu1 Br1 127.26(16) 2_645 4_565
O2 Pu1 Br1 77.59(15) . 4_565
O3 Pu1 Br1 141.23(16) 4_566 4_565
O1 Pu1 Br1 73.07(16) . 4_565
Br1 Pu1 Br1 84.59(3) . 4_565
O5 Pu1 Mo1 147.81(18) 1_545 .
O2 Pu1 Mo1 91.15(15) 4_565 .
O4 Pu1 Mo1 69.63(15) 2_645 .
O2 Pu1 Mo1 30.10(15) . .
O3 Pu1 Mo1 88.75(16) 4_566 .
O1 Pu1 Mo1 142.48(16) . .
Br1 Pu1 Mo1 103.07(2) . .
Br1 Pu1 Mo1 69.54(2) 4_565 .
O5 Pu1 Pu1 117.24(18) 1_545 4_565
O2 Pu1 Pu1 33.81(15) 4_565 4_565
O4 Pu1 Pu1 85.11(17) 2_645 4_565
O2 Pu1 Pu1 92.34(15) . 4_565
O3 Pu1 Pu1 148.10(16) 4_566 4_565
O1 Pu1 Pu1 87.34(16) . 4_565
Br1 Pu1 Pu1 132.304(19) . 4_565
Br1 Pu1 Pu1 47.717(18) 4_565 4_565
Mo1 Pu1 Pu1 65.190(15) . 4_565
O5 Pu1 Pu1 118.23(17) 1_545 4_566
O2 Pu1 Pu1 153.62(15) 4_565 4_566
O4 Pu1 Pu1 95.61(16) 2_645 4_566
O2 Pu1 Pu1 32.57(15) . 4_566
O3 Pu1 Pu1 47.38(16) 4_566 4_566
O1 Pu1 Pu1 124.11(17) . 4_566
Br1 Pu1 Pu1 48.278(18) . 4_566
Br1 Pu1 Pu1 93.86(2) 4_565 4_566
Mo1 Pu1 Pu1 62.470(15) . 4_566
Pu1 Pu1 Pu1 123.447(16) 4_565 4_566
O4 Mo1 O3 111.1(3) . .
O4 Mo1 O5 108.9(3) . .
O3 Mo1 O5 110.1(3) . .
O4 Mo1 O2 111.5(3) . .
O3 Mo1 O2 103.4(3) . .
O5 Mo1 O2 111.8(3) . .
O4 Mo1 Pu1 120.2(2) . .
O3 Mo1 Pu1 60.5(2) . .
O5 Mo1 Pu1 130.2(2) . .
O2 Mo1 Pu1 43.3(2) . .
Pu1 Br1 Pu1 84.01(2) . 4_566
Mo1 O4 Pu1 157.4(4) . 2_655
Mo1 O2 Pu1 138.9(3) . 4_566
Mo1 O2 Pu1 106.6(3) . .
Pu1 O2 Pu1 113.6(2) 4_566 .
Mo1 O3 Pu1 150.8(4) . 4_565
Mo1 O5 Pu1 162.2(4) . 1_565

loop_
_geom_bond_atom_site_label_1
_geom_bond_atom_site_label_2
_geom_bond_distance
_geom_bond_site_symmetry_2
Pu1 O5 2.347(7) 1_545
Pu1 O2 2.402(7) 4_565
Pu1 O4 2.407(7) 2_645
Pu1 O2 2.483(6) .
Pu1 O3 2.493(7) 4_566
Pu1 O1 2.524(7) .
Pu1 Br1 3.0416(10) .
Pu1 Br1 3.0685(10) 4_565
Pu1 Mo1 3.4714(8) .
Pu1 Pu1 4.0887(5) 4_565
Pu1 Pu1 4.0887(5) 4_566
Mo1 O4 1.744(7) .
Mo1 O3 1.745(7) .
Mo1 O5 1.756(7) .
Mo1 O2 1.817(6) .
Br1 Pu1 3.0685(10) 4_566
O4 Pu1 2.407(7) 2_655
O2 Pu1 2.402(7) 4_566
O3 Pu1 2.493(7) 4_565
O5 Pu1 2.347(7) 1_565
